data_2100423
loop_
_publ_author_name
'Moggach, Stephen A.'
'Allan, David R.'
'Clark, Stewart J.'
'Gutmann, Matthias J.'
'Parsons, Simon'
'Pulham, Colin R.'
'Sawyer, Lindsay'

_publ_contact_author_name 'Stephen A. Moggach'
_publ_section_title
;
 High-pressure polymorphism in <small>L</small>-cysteine: the crystal
 structures of <small>L</small>-cysteine-III and
 <small>L</small>-cysteine-IV
;
_journal_coeditor_code BS5023
_journal_date_accepted 2005-11-22
_journal_date_recd_electronic 2005-09-20
_journal_issue 2
_journal_name_full 'Acta Crystallographica Section B'
_journal_page_first 296
_journal_page_last 309
_journal_paper_category FA
_journal_paper_doi 10.1107/S0108768105038802
_journal_volume 62
_journal_year 2006
_chemical_formula_moiety 'C3 H7 N1 O2 S1'
_chemical_formula_sum 'C3 H7 N O2 S'
_chemical_formula_weight 121.16
_space_group_IT_number 4
_symmetry_cell_setting monoclinic
_symmetry_space_group_name_Hall 'P 2yb'
_symmetry_space_group_name_H-M 'P 1 21 1'
_atom_sites_solution_hydrogens geom
_atom_sites_solution_primary geom
_audit_creation_method CRYSTALS_ver_12.82
_cell_angle_alpha 90
_cell_angle_beta 94.897(19)
_cell_angle_gamma 90
_cell_formula_units_Z 4
_cell_length_a 8.105(3)
_cell_length_b 5.4420(8)
_cell_length_c 10.916(4)
_cell_measurement_reflns_used 337
_cell_measurement_temperature 293
_cell_measurement_theta_max 37
_cell_measurement_theta_min 8
_cell_volume 479.7(3)
_computing_cell_refinement 'SAINT '
_computing_data_collection 'SMART '
_computing_data_reduction 'SAINT '
_computing_molecular_graphics 'CAMERON (Watkin et al., 1996)'
_computing_publication_material 'CRYSTALS (Betteridge et al., 2003)'
_computing_structure_refinement 'CRYSTALS (Betteridge et al., 2003)'
_computing_structure_solution 'USER DEFINED STRUCTURE SOLUTION'
_diffrn_ambient_temperature 293
_diffrn_measured_fraction_theta_full 0.534
_diffrn_measured_fraction_theta_max 0.427
_diffrn_measurement_device_type 'Bruker SMART'
_diffrn_measurement_method \w
_diffrn_radiation_monochromator graphite
_diffrn_radiation_type 'Mo K\a'
_diffrn_radiation_wavelength 0.71073
_diffrn_reflns_av_R_equivalents 0.166
_diffrn_reflns_limit_h_max 7
_diffrn_reflns_limit_h_min -7
_diffrn_reflns_limit_k_max 6
_diffrn_reflns_limit_k_min -6
_diffrn_reflns_limit_l_max 8
_diffrn_reflns_limit_l_min 0
_diffrn_reflns_number 937
_diffrn_reflns_theta_full 17.415
_diffrn_reflns_theta_max 23.220
_diffrn_reflns_theta_min 3.011
_diffrn_standards_number 0
_exptl_absorpt_coefficient_mu 0.547
_exptl_absorpt_correction_T_max 0.95
_exptl_absorpt_correction_T_min 0.01
_exptl_absorpt_correction_type multi-scan
_exptl_absorpt_process_details 'SADABS '
_exptl_crystal_colour colourless
_exptl_crystal_density_diffrn 1.677
_exptl_crystal_description block
_exptl_crystal_F_000 256
_exptl_crystal_size_max 0.20
_exptl_crystal_size_mid 0.20
_exptl_crystal_size_min 0.10
_refine_diff_density_max 1.19
_refine_diff_density_min -0.99
_refine_ls_extinction_method None
_refine_ls_goodness_of_fit_ref 1.1464
_refine_ls_hydrogen_treatment noref
_refine_ls_matrix_type full
_refine_ls_number_parameters 47
_refine_ls_number_reflns 395
_refine_ls_number_restraints 27
_refine_ls_R_factor_all 0.2027
_refine_ls_R_factor_gt 0.1437
_refine_ls_shift/su_max 0.000045
_refine_ls_structure_factor_coef F
_refine_ls_weighting_details
;
 Method, part 1, Chebychev polynomial, (Watkin, 1994, Prince, 1982)
 [weight] = 1.0/[A~0~*T~0~(x)+A~1~*T~1~(x) ... +A~n-1~]*T~n-1~(x)]
 where A~i~ are the Chebychev coefficients listed below and x= Fcalc/Fmax
 Method = Robust Weighting (Prince, 1982)
 W = [weight] * [1-(deltaF/6*sigmaF)^2^]^2^
 A~i~ are:
 2.10 0.669 1.21
;
_refine_ls_weighting_scheme calc
_refine_ls_wR_factor_all 0.3324
_refine_ls_wR_factor_gt 0.1620
_refine_ls_wR_factor_ref 0.1620
_reflns_number_gt 395
_reflns_number_total 613
_reflns_threshold_expression I>2.00u(I)
_cod_data_source_file bs5023.cif
_cod_data_source_block cys417
_cod_depositor_comments
;
The following automatic conversions were performed:
'_symmetry_cell_setting' value 'Monoclinic' changed to 'monoclinic'
according to '/home/saulius/struct/CIF-dictionaries/cif_core.dic'
dictionary named 'cif_core.dic' version 2.4.1 from 2010-06-29.

Automatic conversion script
Id: cif_fix_enum 1527 2010-12-29 10:47:43Z saulius 

The following automatic conversions were performed:

'_symmetry_cell_setting' value 'Monoclinic' changed to 'monoclinic'
according to /home/saulius/struct/CIF-dictionaries/cif_core.dic
dictionary named 'cif_core.dic' version 2.4.1 from 2010-06-29.

Automatic conversion script
Id: cif_fix_values 1715 2011-07-08 13:25:40Z adriana 
;
_cod_original_cell_volume 479.7(2)
_cod_original_sg_symbol_H-M 'P 1 21 1 '
_cod_original_formula_sum 'C3 H7 N1 O2 S1'
_cod_database_code 2100423

loop_
_symmetry_equiv_pos_as_xyz
x,y,z
-x,y+1/2,-z

loop_
_atom_site_type_symbol
_atom_site_label
_atom_site_fract_x
_atom_site_fract_y
_atom_site_fract_z
_atom_site_U_iso_or_equiv
_atom_site_adp_type
_atom_site_occupancy
S S12 0.3425(13) -0.1344(15) 1.0265(11) 0.011(2) Uiso 1.0000
C C12 0.298(3) 0.008(4) 0.8777(17) 0.023(3) Uiso 1.0000
N N12 -0.007(3) 0.036(4) 0.876(3) 0.023(3) Uiso 1.0000
O O12 0.228(3) -0.456(3) 0.750(3) 0.023(3) Uiso 1.0000
C C22 0.133(2) -0.071(2) 0.8138(17) 0.023(3) Uiso 1.0000
O O22 0.000(3) -0.453(3) 0.850(3) 0.023(3) Uiso 1.0000
C C32 0.121(3) -0.352(2) 0.806(3) 0.023(3) Uiso 1.0000
S S11 0.1148(17) -0.2314(15) 0.4465(14) 0.027(3) Uiso 1.0000
C C11 0.215(4) 0.062(3) 0.430(3) 0.020(3) Uiso 1.0000
N N11 0.476(3) -0.089(4) 0.354(3) 0.020(3) Uiso 1.0000
O O11 0.318(3) 0.447(3) 0.217(2) 0.020(3) Uiso 1.0000
C C21 0.329(2) 0.071(2) 0.327(2) 0.020(3) Uiso 1.0000
O O21 0.497(3) 0.412(3) 0.380(3) 0.020(3) Uiso 1.0000
C C31 0.386(3) 0.333(3) 0.306(2) 0.020(3) Uiso 1.0000
H H31 0.2807 0.0995 0.5073 0.0305 Uiso 1.0000
H H21 0.1290 0.1874 0.4141 0.0305 Uiso 1.0000
H H41 0.2676 0.0130 0.2508 0.0305 Uiso 1.0000
H H51 0.5423 -0.0810 0.2908 0.0305 Uiso 1.0000
H H61 0.5335 -0.0381 0.4245 0.0305 Uiso 1.0000
H H71 0.4423 -0.2473 0.3631 0.0305 Uiso 1.0000
H H22 0.2964 0.1868 0.8888 0.0344 Uiso 1.0000
H H32 0.3860 -0.0361 0.8255 0.0344 Uiso 1.0000
H H42 0.1268 -0.0072 0.7296 0.0344 Uiso 1.0000
H H52 -0.1043 -0.0137 0.8362 0.0344 Uiso 1.0000
H H62 -0.0009 -0.0161 0.9553 0.0344 Uiso 1.0000
H H72 -0.0003 0.2028 0.8739 0.0344 Uiso 1.0000

loop_
_atom_type_symbol
_atom_type_scat_dispersion_real
_atom_type_scat_dispersion_imag
_atom_type_scat_source
C 0.0033 0.0016 'International Tables Vol C 4.2.6.8 and 6.1.1.4'
H 0.0000 0.0000 'International Tables Vol C 4.2.6.8 and 6.1.1.4'
N 0.0061 0.0033 'International Tables Vol C 4.2.6.8 and 6.1.1.4'
O 0.0106 0.0060 'International Tables Vol C 4.2.6.8 and 6.1.1.4'
S 0.1246 0.1234 'International Tables Vol C 4.2.6.8 and 6.1.1.4'

loop_
_geom_angle_atom_site_label_1
_geom_angle_atom_site_label_2
_geom_angle_atom_site_label_3
_geom_angle
_geom_angle_publ_flag
S12 C12 C22 113.1(8) yes
S12 C12 H22 108.6 no
C22 C12 H22 108.6 no
S12 C12 H32 108.6 no
C22 C12 H32 108.6 no
H22 C12 H32 109.5 no
C22 N12 H52 109.5 no
C22 N12 H62 109.5 no
H52 N12 H62 109.5 no
C22 N12 H72 109.5 no
H52 N12 H72 109.5 no
H62 N12 H72 109.5 no
C12 C22 N12 110.8(9) yes
C12 C22 C32 111.1(9) yes
N12 C22 C32 111.3(8) yes
C12 C22 H42 107.8 no
N12 C22 H42 107.8 no
C32 C22 H42 107.8 no
C22 C32 O22 118.0(7) yes
C22 C32 O12 115.9(7) yes
O22 C32 O12 126.0(8) yes
S11 C11 C21 114.2(8) yes
S11 C11 H31 108.3 no
C21 C11 H31 108.3 no
S11 C11 H21 108.3 no
C21 C11 H21 108.3 no
H31 C11 H21 109.5 no
C21 N11 H51 109.5 no
C21 N11 H61 109.5 no
H51 N11 H61 109.5 no
C21 N11 H71 109.5 no
H51 N11 H71 109.5 no
H61 N11 H71 109.5 no
C11 C21 N11 111.1(9) yes
C11 C21 C31 110.5(9) yes
N11 C21 C31 109.3(8) yes
C11 C21 H41 108.6 no
N11 C21 H41 108.6 no
C31 C21 H41 108.6 no
C21 C31 O11 117.3(7) yes
C21 C31 O21 116.5(7) yes
O11 C31 O21 126.3(7) yes

loop_
_geom_bond_atom_site_label_1
_geom_bond_atom_site_label_2
_geom_bond_distance
_geom_bond_publ_flag
S12 C12 1.808(9) yes
C12 C22 1.515(9) yes
C12 H22 0.980 no
C12 H32 0.980 no
N12 C22 1.488(10) yes
N12 H52 0.910 no
N12 H62 0.910 no
N12 H72 0.910 no
O12 C32 1.240(9) yes
C22 C32 1.534(9) yes
C22 H42 0.980 no
O22 C32 1.246(9) yes
S11 C11 1.808(9) yes
C11 C21 1.520(9) yes
C11 H31 0.980 no
C11 H21 0.980 no
N11 C21 1.488(9) yes
N11 H51 0.910 no
N11 H61 0.910 no
N11 H71 0.910 no
O11 C31 1.240(9) yes
C21 C31 1.522(9) yes
C21 H41 0.980 no
O21 C31 1.233(9) yes

loop_
_cod_related_entry_id
_cod_related_entry_database
_cod_related_entry_code
1 ChemSpider 5653
